data_7703180
loop_
_publ_author_name
'\<Skoch, Karel'
'Vos\'ahlo, Petr'
'C\'isa\<rov\'a, Ivana'
'\<St\<epni\<cka, Petr'

_publ_section_title
;
 Synthesis and characterisation of Pd(ii) and Au(i) complexes with
 mesoionic carbene ligands bearing phosphinoferrocene substituents and
 isomeric carbene moieites.
;
_journal_issue 4
_journal_name_full 'Dalton transactions (Cambridge, England : 2003)'
_journal_page_first 1011
_journal_page_last 1021
_journal_paper_doi 10.1039/c9dt04521j
_journal_volume 49
_journal_year 2020
_chemical_formula_moiety 'C31 H29 B Fe N3 P'
_chemical_formula_sum 'C31 H29 B Fe N3 P'
_chemical_formula_weight 541.20
_space_group_crystal_system triclinic
_space_group_IT_number 2
_space_group_name_Hall '-P 1'
_space_group_name_H-M_alt 'P -1'
_atom_sites_solution_hydrogens mixed
_atom_sites_solution_primary direct
_atom_sites_solution_secondary difmap
_audit_creation_method SHELXL-2014/7
_audit_update_record
;
2019-11-22 deposited with the CCDC.	2020-01-02 downloaded from the CCDC.
;
_cell_angle_alpha 74.464(3)
_cell_angle_beta 69.985(2)
_cell_angle_gamma 69.558(2)
_cell_formula_units_Z 4
_cell_length_a 13.9518(10)
_cell_length_b 14.5496(10)
_cell_length_c 15.0527(11)
_cell_measurement_reflns_used 9960
_cell_measurement_temperature 150(2)
_cell_measurement_theta_max 27.52
_cell_measurement_theta_min 2.51
_cell_volume 2651.8(3)
_computing_cell_refinement 'SAINT V8.37A (Bruker AXS Inc., 2015)'
_computing_data_collection 'Bruker Instrument Service vV6.2.3'
_computing_data_reduction 'SAINT V8.37A (Bruker AXS Inc., 2015)'
_computing_molecular_graphics 'PLATON (Spek, 2003)'
_computing_publication_material 'PLATON (Spek, 2003)'
_computing_structure_refinement 'SHELXL-2014/7 (Sheldrick, 2014)'
_computing_structure_solution 'XT, VERSION 2014/5'
_diffrn_ambient_temperature 150(2)
_diffrn_measured_fraction_theta_full 0.997
_diffrn_measured_fraction_theta_max 0.997
_diffrn_measurement_device_type 'Bruker D8 VENTURE Kappa Duo PHOTON 100 CMOS'
_diffrn_measurement_method '\f and \w scans'
_diffrn_radiation_monochromator 'Quazar Mo multilayer optic'
_diffrn_radiation_source 'I\mS micro-focus sealed tube'
_diffrn_radiation_type MoK\a
_diffrn_radiation_wavelength 0.71073
_diffrn_reflns_av_R_equivalents 0.0302
_diffrn_reflns_av_unetI/netI 0.0209
_diffrn_reflns_Laue_measured_fraction_full 0.997
_diffrn_reflns_Laue_measured_fraction_max 0.997
_diffrn_reflns_limit_h_max 18
_diffrn_reflns_limit_h_min -18
_diffrn_reflns_limit_k_max 18
_diffrn_reflns_limit_k_min -18
_diffrn_reflns_limit_l_max 19
_diffrn_reflns_limit_l_min -19
_diffrn_reflns_number 64480
_diffrn_reflns_point_group_measured_fraction_full 0.997
_diffrn_reflns_point_group_measured_fraction_max 0.997
_diffrn_reflns_theta_full 25.242
_diffrn_reflns_theta_max 27.541
_diffrn_reflns_theta_min 2.463
_exptl_absorpt_coefficient_mu 0.655
_exptl_absorpt_correction_T_max 0.89
_exptl_absorpt_correction_T_min 0.86
_exptl_absorpt_correction_type multi-scan
_exptl_absorpt_process_details 'SADABS-2016/2 - Bruker AXS'
_exptl_crystal_colour orange
_exptl_crystal_density_diffrn 1.356
_exptl_crystal_description prism
_exptl_crystal_F_000 1128
_exptl_crystal_size_max 0.32
_exptl_crystal_size_mid 0.23
_exptl_crystal_size_min 0.18
_refine_diff_density_max 0.332
_refine_diff_density_min -0.382
_refine_diff_density_rms 0.052
_refine_ls_extinction_method none
_refine_ls_goodness_of_fit_ref 1.028
_refine_ls_hydrogen_treatment constr
_refine_ls_matrix_type full
_refine_ls_number_parameters 667
_refine_ls_number_reflns 12197
_refine_ls_number_restraints 0
_refine_ls_restrained_S_all 1.028
_refine_ls_R_factor_all 0.0363
_refine_ls_R_factor_gt 0.0287
_refine_ls_shift/su_max 0.001
_refine_ls_shift/su_mean 0.000
_refine_ls_structure_factor_coef Fsqd
_refine_ls_weighting_details 'w=1/[\s^2^(Fo^2^)+(0.0362P)^2^+1.2109P] where P=(Fo^2^+2Fc^2^)/3'
_refine_ls_weighting_scheme calc
_refine_ls_wR_factor_gt 0.0714
_refine_ls_wR_factor_ref 0.0755
_reflns_Friedel_coverage 0.000
_reflns_number_gt 10573
_reflns_number_total 12197
_reflns_threshold_expression 'I > 2\s(I)'
_cod_data_source_file c9dt04521j2.cif
_cod_data_source_block mo_ks589
_cod_depositor_comments 'Adding full bibliography for 7703178--7703193.cif.'
_cod_database_code 7703180
_shelx_shelxl_version_number 2014/7
_shelx_space_group_comment
;
The symmetry employed for this shelxl refinement is uniquely defined
by the following loop, which should always be used as a source of
symmetry information in preference to the above space-group names.
They are only intended as comments.
;
_shelx_estimated_absorpt_t_min 0.818
_shelx_estimated_absorpt_t_max 0.891

loop_
_space_group_symop_operation_xyz
'x, y, z'
'-x, -y, -z'

loop_
_atom_site_label
_atom_site_type_symbol
_atom_site_fract_x
_atom_site_fract_y
_atom_site_fract_z
_atom_site_U_iso_or_equiv
_atom_site_adp_type
_atom_site_occupancy
_atom_site_site_symmetry_order
_atom_site_calc_flag
_atom_site_refinement_flags_posn
_atom_site_refinement_flags_adp
Fe1 Fe 0.19623(2) 0.78363(2) 0.40441(2) 0.01306(5) Uani 1 1 d . .
P1 P 0.23371(3) 0.83041(2) 0.15789(2) 0.01423(7) Uani 1 1 d . .
B1 B 0.36477(13) 0.86533(13) 0.12080(12) 0.0246(3) Uani 1 1 d . .
H1B H 0.3744 0.9077 0.0445 0.030 Uiso 1 1 d R U
H2B H 0.4266 0.7927 0.1233 0.030 Uiso 1 1 d R U
H3B H 0.3569 0.9080 0.1710 0.030 Uiso 1 1 d R U
N11 N 0.23284(9) 0.69970(9) 0.68105(8) 0.0197(2) Uani 1 1 d . .
N12 N 0.29737(10) 0.62638(9) 0.72462(8) 0.0214(2) Uani 1 1 d . .
N13 N 0.38993(9) 0.59803(9) 0.65787(8) 0.0179(2) Uani 1 1 d . .
C14 C 0.38537(11) 0.65241(11) 0.57110(10) 0.0194(3) Uani 1 1 d . .
H14 H 0.4398 0.6471 0.5122 0.023 Uiso 1 1 calc R U
C15 C 0.28470(10) 0.71743(10) 0.58620(9) 0.0154(2) Uani 1 1 d . .
C111 C 0.23714(11) 0.79706(10) 0.51815(9) 0.0168(3) Uani 1 1 d . .
C112 C 0.29556(12) 0.84334(10) 0.42972(10) 0.0206(3) Uani 1 1 d . .
H112 H 0.3708 0.8264 0.4051 0.025 Uiso 1 1 calc R U
C113 C 0.22116(13) 0.91906(10) 0.38531(10) 0.0235(3) Uani 1 1 d . .
H113 H 0.2381 0.9620 0.3261 0.028 Uiso 1 1 calc R U
C114 C 0.11695(13) 0.91943(10) 0.44478(10) 0.0242(3) Uani 1 1 d . .
H114 H 0.0523 0.9622 0.4318 0.029 Uiso 1 1 calc R U
C115 C 0.12619(11) 0.84443(10) 0.52729(10) 0.0205(3) Uani 1 1 d . .
H115 H 0.0690 0.8287 0.5790 0.025 Uiso 1 1 calc R U
C116 C 0.20692(10) 0.75665(10) 0.27489(9) 0.0151(2) Uani 1 1 d . .
C117 C 0.10536(11) 0.75307(11) 0.34106(10) 0.0187(3) Uani 1 1 d . .
H117 H 0.0379 0.7940 0.3330 0.022 Uiso 1 1 calc R U
C118 C 0.12365(12) 0.67710(11) 0.42105(10) 0.0223(3) Uani 1 1 d . .
H118 H 0.0704 0.6586 0.4756 0.027 Uiso 1 1 calc R U
C119 C 0.23521(12) 0.63398(10) 0.40502(10) 0.0227(3) Uani 1 1 d . .
H119 H 0.2694 0.5815 0.4470 0.027 Uiso 1 1 calc R U
C120 C 0.28713(11) 0.68263(10) 0.31553(10) 0.0190(3) Uani 1 1 d . .
H120 H 0.3618 0.6686 0.2875 0.023 Uiso 1 1 calc R U
C121 C 0.23490(10) 0.75532(10) 0.07868(9) 0.0164(3) Uani 1 1 d . .
C122 C 0.30102(12) 0.76121(11) -0.01513(10) 0.0233(3) Uani 1 1 d . .
H122 H 0.3457 0.8039 -0.0368 0.028 Uiso 1 1 calc R U
C123 C 0.30176(13) 0.70503(11) -0.07690(10) 0.0271(3) Uani 1 1 d . .
H123 H 0.3470 0.7093 -0.1406 0.033 Uiso 1 1 calc R U
C124 C 0.23681(13) 0.64283(11) -0.04606(11) 0.0262(3) Uani 1 1 d . .
H124 H 0.2362 0.6057 -0.0890 0.031 Uiso 1 1 calc R U
C125 C 0.17283(12) 0.63479(11) 0.04739(11) 0.0258(3) Uani 1 1 d . .
H125 H 0.1294 0.5910 0.0691 0.031 Uiso 1 1 calc R U
C126 C 0.17207(11) 0.69057(11) 0.10946(10) 0.0215(3) Uani 1 1 d . .
H126 H 0.1282 0.6845 0.1736 0.026 Uiso 1 1 calc R U
C127 C 0.11628(10) 0.93681(10) 0.15860(9) 0.0168(3) Uani 1 1 d . .
C128 C 0.11227(13) 1.02162(10) 0.18769(10) 0.0239(3) Uani 1 1 d . .
H128 H 0.1719 1.0240 0.2031 0.029 Uiso 1 1 calc R U
C129 C 0.02199(14) 1.10268(11) 0.19440(11) 0.0294(3) Uani 1 1 d . .
H129 H 0.0194 1.1594 0.2160 0.035 Uiso 1 1 calc R U
C130 C -0.06430(13) 1.10102(12) 0.16965(12) 0.0320(4) Uani 1 1 d . .
H130 H -0.1261 1.1565 0.1743 0.038 Uiso 1 1 calc R U
C131 C -0.06000(13) 1.01834(13) 0.13817(14) 0.0360(4) Uani 1 1 d . .
H131 H -0.1186 1.0175 0.1202 0.043 Uiso 1 1 calc R U
C132 C 0.02969(12) 0.93637(12) 0.13265(12) 0.0282(3) Uani 1 1 d . .
H132 H 0.0319 0.8798 0.1111 0.034 Uiso 1 1 calc R U
C134 C 0.47895(12) 0.51820(11) 0.68477(11) 0.0236(3) Uani 1 1 d . .
H13A H 0.5336 0.4975 0.6258 0.028 Uiso 1 1 calc R U
H13B H 0.4533 0.4601 0.7225 0.028 Uiso 1 1 calc R U
C135 C 0.52954(10) 0.54756(10) 0.74267(10) 0.0180(3) Uani 1 1 d . .
C136 C 0.53857(11) 0.49105(10) 0.83126(10) 0.0211(3) Uani 1 1 d . .
H136 H 0.5090 0.4366 0.8566 0.025 Uiso 1 1 calc R U
C137 C 0.59027(12) 0.51335(12) 0.88316(11) 0.0269(3) Uani 1 1 d . .
H137 H 0.5970 0.4737 0.9433 0.032 Uiso 1 1 calc R U
C138 C 0.63194(13) 0.59348(12) 0.84720(12) 0.0309(4) Uani 1 1 d . .
H138 H 0.6676 0.6088 0.8826 0.037 Uiso 1 1 calc R U
C139 C 0.62178(13) 0.65124(12) 0.75994(13) 0.0315(4) Uani 1 1 d . .
H139 H 0.6490 0.7072 0.7361 0.038 Uiso 1 1 calc R U
C140 C 0.57196(12) 0.62802(11) 0.70683(11) 0.0246(3) Uani 1 1 d . .
H140 H 0.5668 0.6670 0.6461 0.030 Uiso 1 1 calc R U
Fe2 Fe 0.21007(2) 0.27924(2) 0.90910(2) 0.01360(5) Uani 1 1 d . .
P2 P 0.23071(3) 0.31480(2) 0.66596(2) 0.01375(7) Uani 1 1 d . .
B2 B 0.36559(13) 0.34191(14) 0.60442(12) 0.0253(3) Uani 1 1 d . .
H4B H 0.3588 0.3857 0.5331 0.030 Uiso 1 1 d R U
H5B H 0.4221 0.2686 0.6019 0.030 Uiso 1 1 d R U
H6B H 0.3763 0.3807 0.6473 0.030 Uiso 1 1 d R U
N21 N 0.22188(9) 0.20047(8) 1.18555(8) 0.0188(2) Uani 1 1 d . .
N22 N 0.28244(9) 0.12863(9) 1.23453(8) 0.0207(2) Uani 1 1 d . .
N23 N 0.38195(9) 0.10840(8) 1.17623(8) 0.0187(2) Uani 1 1 d . .
C24 C 0.38647(11) 0.16639(11) 1.08981(10) 0.0207(3) Uani 1 1 d . .
H24 H 0.4473 0.1668 1.0362 0.025 Uiso 1 1 calc R U
C25 C 0.28361(11) 0.22503(10) 1.09598(9) 0.0165(3) Uani 1 1 d . .
C211 C 0.24076(11) 0.30250(10) 1.02371(10) 0.0182(3) Uani 1 1 d . .
C212 C 0.30217(12) 0.34591(11) 0.93572(10) 0.0236(3) Uani 1 1 d . .
H212 H 0.3776 0.3298 0.9146 0.028 Uiso 1 1 calc R U
C213 C 0.23070(13) 0.41745(11) 0.88523(11) 0.0257(3) Uani 1 1 d . .
H213 H 0.2501 0.4576 0.8246 0.031 Uiso 1 1 calc R U
C214 C 0.12532(13) 0.41844(11) 0.94121(10) 0.0259(3) Uani 1 1 d . .
H214 H 0.0620 0.4593 0.9245 0.031 Uiso 1 1 calc R U
C215 C 0.13083(12) 0.34742(10) 1.02702(10) 0.0218(3) Uani 1 1 d . .
H215 H 0.0720 0.3327 1.0773 0.026 Uiso 1 1 calc R U
C216 C 0.22078(11) 0.24262(10) 0.78373(9) 0.0163(3) Uani 1 1 d . .
C217 C 0.12481(12) 0.23008(11) 0.85502(10) 0.0217(3) Uani 1 1 d . .
H217 H 0.0544 0.2632 0.8502 0.026 Uiso 1 1 calc R U
C218 C 0.15371(14) 0.15949(11) 0.93409(10) 0.0269(3) Uani 1 1 d . .
H218 H 0.1058 0.1369 0.9912 0.032 Uiso 1 1 calc R U
C219 C 0.26604(14) 0.12864(10) 0.91333(11) 0.0272(3) Uani 1 1 d . .
H219 H 0.3063 0.0820 0.9542 0.033 Uiso 1 1 calc R U
C220 C 0.30837(12) 0.17942(10) 0.82063(10) 0.0224(3) Uani 1 1 d . .
H220 H 0.3816 0.1726 0.7889 0.027 Uiso 1 1 calc R U
C221 C 0.20292(10) 0.24300(10) 0.60086(9) 0.0161(3) Uani 1 1 d . .
C222 C 0.18891(12) 0.28571(11) 0.50977(10) 0.0250(3) Uani 1 1 d . .
H222 H 0.1935 0.3516 0.4830 0.030 Uiso 1 1 calc R U
C223 C 0.16838(13) 0.23220(13) 0.45825(11) 0.0316(4) Uani 1 1 d . .
H223 H 0.1586 0.2617 0.3964 0.038 Uiso 1 1 calc R U
C224 C 0.16199(12) 0.13636(12) 0.49624(12) 0.0295(3) Uani 1 1 d . .
H224 H 0.1474 0.1003 0.4607 0.035 Uiso 1 1 calc R U
C225 C 0.17676(12) 0.09293(11) 0.58568(12) 0.0281(3) Uani 1 1 d . .
H225 H 0.1729 0.0267 0.6115 0.034 Uiso 1 1 calc R U
C226 C 0.19731(11) 0.14586(10) 0.63841(10) 0.0219(3) Uani 1 1 d . .
H226 H 0.2075 0.1157 0.7000 0.026 Uiso 1 1 calc R U
C227 C 0.11693(10) 0.42396(10) 0.67957(9) 0.0159(3) Uani 1 1 d . .
C228 C 0.12959(12) 0.51186(10) 0.68825(10) 0.0220(3) Uani 1 1 d . .
H228 H 0.1988 0.5170 0.6778 0.026 Uiso 1 1 calc R U
C229 C 0.04085(14) 0.59176(11) 0.71224(11) 0.0290(3) Uani 1 1 d . .
H229 H 0.0494 0.6512 0.7193 0.035 Uiso 1 1 calc R U
C230 C -0.06012(13) 0.58509(11) 0.72594(11) 0.0312(4) Uani 1 1 d . .
H230 H -0.1208 0.6390 0.7447 0.037 Uiso 1 1 calc R U
C231 C -0.07256(12) 0.49988(12) 0.71225(11) 0.0293(3) Uani 1 1 d . .
H231 H -0.1415 0.4966 0.7187 0.035 Uiso 1 1 calc R U
C232 C 0.01556(11) 0.41939(11) 0.68913(10) 0.0219(3) Uani 1 1 d . .
H232 H 0.0069 0.3610 0.6798 0.026 Uiso 1 1 calc R U
C234 C 0.46869(12) 0.03104(11) 1.21016(11) 0.0248(3) Uani 1 1 d . .
H23A H 0.5301 0.0127 1.1542 0.030 Uiso 1 1 calc R U
H23B H 0.4448 -0.0290 1.2434 0.030 Uiso 1 1 calc R U
C235 C 0.50394(11) 0.06417(10) 1.27761(10) 0.0192(3) Uani 1 1 d . .
C236 C 0.43856(12) 0.07550(12) 1.36925(11) 0.0259(3) Uani 1 1 d . .
H236 H 0.3721 0.0613 1.3896 0.031 Uiso 1 1 calc R U
C237 C 0.46901(13) 0.10730(12) 1.43141(12) 0.0318(4) Uani 1 1 d . .
H237 H 0.4230 0.1159 1.4938 0.038 Uiso 1 1 calc R U
C238 C 0.56614(14) 0.12657(12) 1.40284(13) 0.0334(4) Uani 1 1 d . .
H238 H 0.5873 0.1480 1.4457 0.040 Uiso 1 1 calc R U
C239 C 0.63258(14) 0.11469(13) 1.31212(13) 0.0353(4) Uani 1 1 d . .
H239 H 0.6994 0.1281 1.2925 0.042 Uiso 1 1 calc R U
C240 C 0.60201(12) 0.08314(12) 1.24943(11) 0.0272(3) Uani 1 1 d . .
H240 H 0.6482 0.0745 1.1872 0.033 Uiso 1 1 calc R U

loop_
_atom_site_aniso_label
_atom_site_aniso_U_11
_atom_site_aniso_U_22
_atom_site_aniso_U_33
_atom_site_aniso_U_23
_atom_site_aniso_U_13
_atom_site_aniso_U_12
Fe1 0.01395(9) 0.01394(9) 0.01153(9) -0.00372(7) -0.00472(7) -0.00192(7)
P1 0.01416(15) 0.01638(16) 0.01271(15) -0.00471(12) -0.00311(12) -0.00389(12)
B1 0.0183(7) 0.0326(9) 0.0258(8) -0.0089(7) -0.0015(6) -0.0120(7)
N11 0.0213(6) 0.0218(6) 0.0147(5) -0.0018(4) -0.0052(5) -0.0053(5)
N12 0.0229(6) 0.0229(6) 0.0157(6) -0.0018(5) -0.0058(5) -0.0036(5)
N13 0.0185(5) 0.0197(6) 0.0179(6) -0.0040(4) -0.0089(4) -0.0040(5)
C14 0.0180(6) 0.0266(7) 0.0143(6) -0.0034(5) -0.0048(5) -0.0069(5)
C15 0.0183(6) 0.0187(6) 0.0131(6) -0.0030(5) -0.0062(5) -0.0078(5)
C111 0.0219(7) 0.0185(6) 0.0134(6) -0.0035(5) -0.0076(5) -0.0065(5)
C112 0.0275(7) 0.0228(7) 0.0177(7) -0.0009(5) -0.0098(6) -0.0128(6)
C113 0.0405(9) 0.0163(7) 0.0186(7) -0.0012(5) -0.0137(6) -0.0100(6)
C114 0.0329(8) 0.0169(7) 0.0207(7) -0.0083(5) -0.0121(6) 0.0038(6)
C115 0.0233(7) 0.0213(7) 0.0150(6) -0.0087(5) -0.0055(5) 0.0002(6)
C116 0.0165(6) 0.0171(6) 0.0128(6) -0.0060(5) -0.0037(5) -0.0037(5)
C117 0.0171(6) 0.0260(7) 0.0172(6) -0.0055(5) -0.0057(5) -0.0088(5)
C118 0.0283(7) 0.0264(7) 0.0172(7) -0.0026(5) -0.0049(6) -0.0160(6)
C119 0.0324(8) 0.0151(6) 0.0210(7) -0.0037(5) -0.0102(6) -0.0041(6)
C120 0.0204(7) 0.0159(6) 0.0190(7) -0.0071(5) -0.0063(5) 0.0009(5)
C121 0.0177(6) 0.0174(6) 0.0142(6) -0.0048(5) -0.0058(5) -0.0019(5)
C122 0.0303(8) 0.0232(7) 0.0150(6) -0.0032(5) -0.0028(6) -0.0090(6)
C123 0.0376(9) 0.0271(8) 0.0132(6) -0.0061(6) -0.0028(6) -0.0071(7)
C124 0.0369(8) 0.0236(7) 0.0211(7) -0.0106(6) -0.0123(6) -0.0030(6)
C125 0.0296(8) 0.0280(8) 0.0254(8) -0.0081(6) -0.0089(6) -0.0109(6)
C126 0.0213(7) 0.0270(7) 0.0179(7) -0.0081(6) -0.0025(5) -0.0086(6)
C127 0.0175(6) 0.0172(6) 0.0129(6) -0.0017(5) -0.0027(5) -0.0037(5)
C128 0.0334(8) 0.0184(7) 0.0222(7) -0.0025(5) -0.0143(6) -0.0043(6)
C129 0.0420(9) 0.0176(7) 0.0234(8) -0.0038(6) -0.0098(7) -0.0013(6)
C130 0.0237(8) 0.0231(8) 0.0336(9) 0.0002(6) 0.0000(6) 0.0007(6)
C131 0.0186(7) 0.0319(9) 0.0557(11) -0.0052(8) -0.0124(7) -0.0045(7)
C132 0.0212(7) 0.0249(8) 0.0415(9) -0.0088(7) -0.0110(7) -0.0053(6)
C134 0.0256(7) 0.0187(7) 0.0302(8) -0.0067(6) -0.0169(6) 0.0002(6)
C135 0.0159(6) 0.0166(6) 0.0221(7) -0.0060(5) -0.0080(5) -0.0005(5)
C136 0.0204(7) 0.0191(7) 0.0225(7) -0.0016(5) -0.0069(6) -0.0046(5)
C137 0.0280(8) 0.0308(8) 0.0221(7) -0.0059(6) -0.0129(6) -0.0017(6)
C138 0.0283(8) 0.0321(8) 0.0422(9) -0.0162(7) -0.0192(7) -0.0036(7)
C139 0.0305(8) 0.0217(7) 0.0487(10) -0.0056(7) -0.0159(7) -0.0106(6)
C140 0.0277(7) 0.0196(7) 0.0265(8) 0.0018(6) -0.0121(6) -0.0063(6)
Fe2 0.01563(9) 0.01299(9) 0.01206(9) -0.00267(7) -0.00486(7) -0.00248(7)
P2 0.01447(15) 0.01494(16) 0.01214(15) -0.00312(12) -0.00351(12) -0.00406(12)
B2 0.0179(7) 0.0341(9) 0.0243(8) -0.0058(7) -0.0007(6) -0.0122(7)
N21 0.0205(6) 0.0170(6) 0.0192(6) -0.0021(4) -0.0081(5) -0.0036(5)
N22 0.0214(6) 0.0187(6) 0.0202(6) -0.0007(5) -0.0079(5) -0.0037(5)
N23 0.0191(6) 0.0181(6) 0.0207(6) -0.0053(4) -0.0093(5) -0.0019(5)
C24 0.0198(7) 0.0263(7) 0.0165(6) -0.0045(5) -0.0062(5) -0.0052(6)
C25 0.0203(6) 0.0163(6) 0.0161(6) -0.0044(5) -0.0073(5) -0.0057(5)
C211 0.0253(7) 0.0162(6) 0.0160(6) -0.0033(5) -0.0090(5) -0.0057(5)
C212 0.0309(8) 0.0240(7) 0.0225(7) 0.0000(6) -0.0116(6) -0.0146(6)
C213 0.0452(9) 0.0166(7) 0.0216(7) 0.0008(5) -0.0157(7) -0.0127(6)
C214 0.0364(8) 0.0167(7) 0.0214(7) -0.0068(5) -0.0138(6) 0.0048(6)
C215 0.0249(7) 0.0199(7) 0.0168(7) -0.0077(5) -0.0070(6) 0.0028(6)
C216 0.0208(6) 0.0157(6) 0.0134(6) -0.0038(5) -0.0057(5) -0.0045(5)
C217 0.0259(7) 0.0281(7) 0.0166(7) -0.0024(5) -0.0060(6) -0.0152(6)
C218 0.0451(9) 0.0255(8) 0.0172(7) 0.0002(6) -0.0081(6) -0.0218(7)
C219 0.0463(9) 0.0137(6) 0.0207(7) -0.0030(5) -0.0158(7) -0.0010(6)
C220 0.0260(7) 0.0179(7) 0.0195(7) -0.0077(5) -0.0082(6) 0.0036(6)
C221 0.0145(6) 0.0183(6) 0.0159(6) -0.0069(5) -0.0037(5) -0.0026(5)
C222 0.0325(8) 0.0232(7) 0.0200(7) -0.0045(6) -0.0106(6) -0.0048(6)
C223 0.0378(9) 0.0372(9) 0.0228(8) -0.0120(7) -0.0154(7) -0.0023(7)
C224 0.0259(8) 0.0350(9) 0.0356(9) -0.0230(7) -0.0108(7) -0.0030(6)
C225 0.0283(8) 0.0220(7) 0.0378(9) -0.0122(6) -0.0088(7) -0.0067(6)
C226 0.0253(7) 0.0204(7) 0.0213(7) -0.0051(5) -0.0083(6) -0.0050(6)
C227 0.0189(6) 0.0152(6) 0.0118(6) -0.0019(5) -0.0043(5) -0.0030(5)
C228 0.0300(7) 0.0173(7) 0.0213(7) -0.0007(5) -0.0120(6) -0.0068(6)
C229 0.0455(9) 0.0147(7) 0.0263(8) -0.0037(6) -0.0154(7) -0.0022(6)
C230 0.0350(9) 0.0216(7) 0.0234(8) -0.0048(6) -0.0069(7) 0.0078(6)
C231 0.0197(7) 0.0295(8) 0.0309(8) -0.0036(6) -0.0054(6) -0.0003(6)
C232 0.0208(7) 0.0204(7) 0.0235(7) -0.0046(5) -0.0056(6) -0.0045(5)
C234 0.0241(7) 0.0202(7) 0.0312(8) -0.0082(6) -0.0162(6) 0.0037(6)
C235 0.0189(6) 0.0151(6) 0.0228(7) -0.0007(5) -0.0106(5) -0.0011(5)
C236 0.0205(7) 0.0306(8) 0.0265(8) -0.0053(6) -0.0059(6) -0.0074(6)
C237 0.0352(9) 0.0328(8) 0.0268(8) -0.0080(7) -0.0133(7) -0.0020(7)
C238 0.0451(10) 0.0246(8) 0.0427(10) -0.0023(7) -0.0301(8) -0.0095(7)
C239 0.0315(8) 0.0340(9) 0.0484(11) 0.0079(8) -0.0220(8) -0.0191(7)
C240 0.0218(7) 0.0294(8) 0.0266(8) 0.0035(6) -0.0074(6) -0.0081(6)

loop_
_atom_type_symbol
_atom_type_description
_atom_type_scat_dispersion_real
_atom_type_scat_dispersion_imag
_atom_type_scat_source
C C 0.0033 0.0016 'International Tables Vol C Tables 4.2.6.8 and 6.1.1.4'
H H 0.0000 0.0000 'International Tables Vol C Tables 4.2.6.8 and 6.1.1.4'
B B 0.0013 0.0007 'International Tables Vol C Tables 4.2.6.8 and 6.1.1.4'
Fe Fe 0.3463 0.8444 'International Tables Vol C Tables 4.2.6.8 and 6.1.1.4'
N N 0.0061 0.0033 'International Tables Vol C Tables 4.2.6.8 and 6.1.1.4'
P P 0.1023 0.0942 'International Tables Vol C Tables 4.2.6.8 and 6.1.1.4'

loop_
_geom_angle_atom_site_label_1
_geom_angle_atom_site_label_2
_geom_angle_atom_site_label_3
_geom_angle
C116 Fe1 C120 41.27(5)
C116 Fe1 C114 121.97(5)
C120 Fe1 C114 158.19(6)
C116 Fe1 C117 41.23(5)
C120 Fe1 C117 69.19(6)
C114 Fe1 C117 107.34(6)
C116 Fe1 C113 108.91(5)
C120 Fe1 C113 122.70(6)
C114 Fe1 C113 40.73(6)
C117 Fe1 C113 125.52(6)
C116 Fe1 C115 156.65(5)
C120 Fe1 C115 159.83(6)
C114 Fe1 C115 40.87(6)
C117 Fe1 C115 119.99(6)
C113 Fe1 C115 68.59(6)
C116 Fe1 C112 125.45(5)
C120 Fe1 C112 107.94(6)
C114 Fe1 C112 68.61(6)
C117 Fe1 C112 162.66(6)
C113 Fe1 C112 40.59(6)
C115 Fe1 C112 68.75(6)
C116 Fe1 C119 68.89(5)
C120 Fe1 C119 40.70(6)
C114 Fe1 C119 159.83(6)
C117 Fe1 C119 68.65(6)
C113 Fe1 C119 157.35(6)
C115 Fe1 C119 122.64(6)
C112 Fe1 C119 121.06(6)
C116 Fe1 C118 68.97(5)
C120 Fe1 C118 68.64(6)
C114 Fe1 C118 123.65(6)
C117 Fe1 C118 40.84(5)
C113 Fe1 C118 161.52(6)
C115 Fe1 C118 105.69(6)
C112 Fe1 C118 155.52(6)
C119 Fe1 C118 40.52(6)
C116 Fe1 C111 161.72(5)
C120 Fe1 C111 123.71(5)
C114 Fe1 C111 68.68(5)
C117 Fe1 C111 155.07(5)
C113 Fe1 C111 68.47(5)
C115 Fe1 C111 40.85(5)
C112 Fe1 C111 40.84(5)
C119 Fe1 C111 106.18(6)
C118 Fe1 C111 119.46(5)
C116 P1 C121 104.39(6)
C116 P1 C127 105.67(6)
C121 P1 C127 106.31(6)
C116 P1 B1 113.74(7)
C121 P1 B1 111.89(7)
C127 P1 B1 114.05(7)
P1 B1 H1B 106.6
P1 B1 H2B 104.1
H1B B1 H2B 110.9
P1 B1 H3B 106.3
H1B B1 H3B 113.8
H2B B1 H3B 114.3
N12 N11 C15 108.61(11)
N11 N12 N13 107.32(11)
C14 N13 N12 110.94(11)
C14 N13 C134 128.75(12)
N12 N13 C134 120.31(11)
N13 C14 C15 104.82(12)
N13 C14 H14 127.6
C15 C14 H14 127.6
N11 C15 C14 108.30(12)
N11 C15 C111 122.66(12)
C14 C15 C111 128.97(12)
C115 C111 C112 107.78(12)
C115 C111 C15 127.27(12)
C112 C111 C15 124.94(12)
C115 C111 Fe1 69.33(7)
C112 C111 Fe1 69.39(7)
C15 C111 Fe1 127.71(9)
C113 C112 C111 107.98(13)
C113 C112 Fe1 69.64(8)
C111 C112 Fe1 69.78(8)
C113 C112 H112 126.0
C111 C112 H112 126.0
Fe1 C112 H112 126.1
C112 C113 C114 108.26(12)
C112 C113 Fe1 69.77(8)
C114 C113 Fe1 69.27(8)
C112 C113 H113 125.9
C114 C113 H113 125.9
Fe1 C113 H113 126.7
C113 C114 C115 108.23(13)
C113 C114 Fe1 70.01(8)
C115 C114 Fe1 69.94(8)
C113 C114 H114 125.9
C115 C114 H114 125.9
Fe1 C114 H114 125.7
C114 C115 C111 107.75(13)
C114 C115 Fe1 69.18(8)
C111 C115 Fe1 69.82(7)
C114 C115 H115 126.1
C111 C115 H115 126.1
Fe1 C115 H115 126.4
C120 C116 C117 107.47(12)
C120 C116 P1 124.28(10)
C117 C116 P1 128.05(10)
C120 C116 Fe1 69.37(7)
C117 C116 Fe1 69.53(7)
P1 C116 Fe1 130.26(7)
C118 C117 C116 107.88(12)
C118 C117 Fe1 69.97(8)
C116 C117 Fe1 69.24(7)
C118 C117 H117 126.1
C116 C117 H117 126.1
Fe1 C117 H117 126.3
C119 C118 C117 108.20(12)
C119 C118 Fe1 69.71(8)
C117 C118 Fe1 69.19(8)
C119 C118 H118 125.9
C117 C118 H118 125.9
Fe1 C118 H118 126.8
C118 C119 C120 108.41(12)
C118 C119 Fe1 69.77(8)
C120 C119 Fe1 69.15(8)
C118 C119 H119 125.8
C120 C119 H119 125.8
Fe1 C119 H119 126.9
C119 C120 C116 108.04(12)
C119 C120 Fe1 70.16(8)
C116 C120 Fe1 69.36(7)
C119 C120 H120 126.0
C116 C120 H120 126.0
Fe1 C120 H120 126.1
C126 C121 C122 118.81(12)
C126 C121 P1 121.47(10)
C122 C121 P1 119.72(11)
C123 C122 C121 120.31(14)
C123 C122 H122 119.8
C121 C122 H122 119.8
C124 C123 C122 120.25(14)
C124 C123 H123 119.9
C122 C123 H123 119.9
C125 C124 C123 119.86(13)
C125 C124 H124 120.1
C123 C124 H124 120.1
C124 C125 C126 120.08(14)
C124 C125 H125 120.0
C126 C125 H125 120.0
C125 C126 C121 120.66(13)
C125 C126 H126 119.7
C121 C126 H126 119.7
C128 C127 C132 118.78(13)
C128 C127 P1 118.52(11)
C132 C127 P1 122.69(11)
C129 C128 C127 120.62(14)
C129 C128 H128 119.7
C127 C128 H128 119.7
C130 C129 C128 120.12(15)
C130 C129 H129 119.9
C128 C129 H129 119.9
C131 C130 C129 119.71(14)
C131 C130 H130 120.1
C129 C130 H130 120.1
C130 C131 C132 120.36(15)
C130 C131 H131 119.8
C132 C131 H131 119.8
C131 C132 C127 120.35(15)
C131 C132 H132 119.8
C127 C132 H132 119.8
N13 C134 C135 113.41(11)
N13 C134 H13A 108.9
C135 C134 H13A 108.9
N13 C134 H13B 108.9
C135 C134 H13B 108.9
H13A C134 H13B 107.7
C136 C135 C140 119.18(13)
C136 C135 C134 119.70(13)
C140 C135 C134 121.05(13)
C137 C136 C135 120.63(14)
C137 C136 H136 119.7
C135 C136 H136 119.7
C138 C137 C136 119.84(14)
C138 C137 H137 120.1
C136 C137 H137 120.1
C139 C138 C137 120.02(14)
C139 C138 H138 120.0
C137 C138 H138 120.0
C138 C139 C140 120.35(14)
C138 C139 H139 119.8
C140 C139 H139 119.8
C139 C140 C135 119.96(14)
C139 C140 H140 120.0
C135 C140 H140 120.0
C216 Fe2 C217 41.21(5)
C216 Fe2 C220 41.14(5)
C217 Fe2 C220 69.09(6)
C216 Fe2 C219 68.88(5)
C217 Fe2 C219 68.56(6)
C220 Fe2 C219 40.84(6)
C216 Fe2 C212 129.03(6)
C217 Fe2 C212 168.13(6)
C220 Fe2 C212 107.68(6)
C219 Fe2 C212 117.01(6)
C216 Fe2 C215 153.50(6)
C217 Fe2 C215 117.79(6)
C220 Fe2 C215 163.00(6)
C219 Fe2 C215 124.69(6)
C212 Fe2 C215 68.72(6)
C216 Fe2 C211 165.34(6)
C217 Fe2 C211 150.35(6)
C220 Fe2 C211 125.65(6)
C219 Fe2 C211 104.80(6)
C212 Fe2 C211 40.85(6)
C215 Fe2 C211 40.90(6)
C216 Fe2 C214 120.93(5)
C217 Fe2 C214 109.34(6)
C220 Fe2 C214 154.89(6)
C219 Fe2 C214 163.73(6)
C212 Fe2 C214 68.43(6)
C215 Fe2 C214 40.82(6)
C211 Fe2 C214 68.63(6)
C216 Fe2 C218 68.81(6)
C217 Fe2 C218 40.67(6)
C220 Fe2 C218 68.59(6)
C219 Fe2 C218 40.46(7)
C212 Fe2 C218 150.00(6)
C215 Fe2 C218 105.76(6)
C211 Fe2 C218 115.57(6)
C214 Fe2 C218 127.55(7)
C216 Fe2 C213 110.57(6)
C217 Fe2 C213 130.22(6)
C220 Fe2 C213 120.28(6)
C219 Fe2 C213 152.61(7)
C212 Fe2 C213 40.67(6)
C215 Fe2 C213 68.57(6)
C211 Fe2 C213 68.59(6)
C214 Fe2 C213 40.54(7)
C218 Fe2 C213 166.74(7)
C216 P2 C227 105.33(6)
C216 P2 C221 104.31(6)
C227 P2 C221 104.99(6)
C216 P2 B2 113.93(7)
C227 P2 B2 114.90(7)
C221 P2 B2 112.38(7)
P2 B2 H4B 104.7
P2 B2 H5B 103.7
H4B B2 H5B 114.1
P2 B2 H6B 107.3
H4B B2 H6B 113.7
H5B B2 H6B 112.3
N22 N21 C25 108.61(11)
N21 N22 N23 107.17(11)
C24 N23 N22 111.16(11)
C24 N23 C234 128.48(12)
N22 N23 C234 120.36(12)
N23 C24 C25 104.72(12)
N23 C24 H24 127.6
C25 C24 H24 127.6
N21 C25 C24 108.33(12)
N21 C25 C211 122.40(12)
C24 C25 C211 129.27(13)
C212 C211 C215 107.77(12)
C212 C211 C25 125.62(13)
C215 C211 C25 126.60(13)
C212 C211 Fe2 69.49(8)
C215 C211 Fe2 69.52(8)
C25 C211 Fe2 125.70(9)
C213 C212 C211 108.13(13)
C213 C212 Fe2 69.84(8)
C211 C212 Fe2 69.66(8)
C213 C212 H212 125.9
C211 C212 H212 125.9
Fe2 C212 H212 126.1
C214 C213 C212 108.11(13)
C214 C213 Fe2 69.65(8)
C212 C213 Fe2 69.50(8)
C214 C213 H213 125.9
C212 C213 H213 125.9
Fe2 C213 H213 126.5
C213 C214 C215 108.27(13)
C213 C214 Fe2 69.81(8)
C215 C214 Fe2 69.56(8)
C213 C214 H214 125.9
C215 C214 H214 125.9
Fe2 C214 H214 126.3
C214 C215 C211 107.73(13)
C214 C215 Fe2 69.62(8)
C211 C215 Fe2 69.57(8)
C214 C215 H215 126.1
C211 C215 H215 126.1
Fe2 C215 H215 126.2
C220 C216 C217 107.47(12)
C220 C216 P2 125.80(11)
C217 C216 P2 126.51(10)
C220 C216 Fe2 69.44(7)
C217 C216 Fe2 69.40(7)
P2 C216 Fe2 130.67(7)
C218 C217 C216 107.96(13)
C218 C217 Fe2 70.04(8)
C216 C217 Fe2 69.39(8)
C218 C217 H217 126.0
C216 C217 H217 126.0
Fe2 C217 H217 126.1
C219 C218 C217 108.37(13)
C219 C218 Fe2 69.59(8)
C217 C218 Fe2 69.29(8)
C219 C218 H218 125.8
C217 C218 H218 125.8
Fe2 C218 H218 126.9
C218 C219 C220 108.38(13)
C218 C219 Fe2 69.95(8)
C220 C219 Fe2 69.39(8)
C218 C219 H219 125.8
C220 C219 H219 125.8
Fe2 C219 H219 126.4
C219 C220 C216 107.82(13)
C219 C220 Fe2 69.78(8)
C216 C220 Fe2 69.42(7)
C219 C220 H220 126.1
C216 C220 H220 126.1
Fe2 C220 H220 126.3
C226 C221 C222 119.13(13)
C226 C221 P2 121.91(10)
C222 C221 P2 118.95(11)
C223 C222 C221 120.09(14)
C223 C222 H222 120.0
C221 C222 H222 120.0
C224 C223 C222 120.46(14)
C224 C223 H223 119.8
C222 C223 H223 119.8
C225 C224 C223 120.04(14)
C225 C224 H224 120.0
C223 C224 H224 120.0
C224 C225 C226 120.17(14)
C224 C225 H225 119.9
C226 C225 H225 119.9
C221 C226 C225 120.11(14)
C221 C226 H226 119.9
C225 C226 H226 119.9
C232 C227 C228 119.52(13)
C232 C227 P2 121.03(10)
C228 C227 P2 119.25(11)
C229 C228 C227 119.87(14)
C229 C228 H228 120.1
C227 C228 H228 120.1
C230 C229 C228 120.22(14)
C230 C229 H229 119.9
C228 C229 H229 119.9
C231 C230 C229 120.04(14)
C231 C230 H230 120.0
C229 C230 H230 120.0
C230 C231 C232 120.06(15)
C230 C231 H231 120.0
C232 C231 H231 120.0
C231 C232 C227 120.12(14)
C231 C232 H232 119.9
C227 C232 H232 119.9
N23 C234 C235 112.52(11)
N23 C234 H23A 109.1
C235 C234 H23A 109.1
N23 C234 H23B 109.1
C235 C234 H23B 109.1
H23A C234 H23B 107.8
C236 C235 C240 119.06(14)
C236 C235 C234 120.01(13)
C240 C235 C234 120.93(14)
C237 C236 C235 120.70(14)
C237 C236 H236 119.7
C235 C236 H236 119.7
C238 C237 C236 119.95(16)
C238 C237 H237 120.0
C236 C237 H237 120.0
C237 C238 C239 120.02(15)
C237 C238 H238 120.0
C239 C238 H238 120.0
C238 C239 C240 120.14(15)
C238 C239 H239 119.9
C240 C239 H239 119.9
C239 C240 C235 120.11(15)
C239 C240 H240 119.9
C235 C240 H240 119.9

loop_
_geom_bond_atom_site_label_1
_geom_bond_atom_site_label_2
_geom_bond_distance
Fe1 C116 2.0365(13)
Fe1 C120 2.0366(13)
Fe1 C114 2.0380(14)
Fe1 C117 2.0403(13)
Fe1 C113 2.0477(14)
Fe1 C115 2.0481(13)
Fe1 C112 2.0495(14)
Fe1 C119 2.0500(14)
Fe1 C118 2.0506(14)
Fe1 C111 2.0547(13)
P1 C116 1.7917(13)
P1 C121 1.8130(13)
P1 C127 1.8182(14)
P1 B1 1.9264(16)
B1 H1B 1.1355
B1 H2B 1.1077
B1 H3B 1.0557
N11 N12 1.3180(16)
N11 C15 1.3617(17)
N12 N13 1.3451(16)
N13 C14 1.3432(17)
N13 C134 1.4629(17)
C14 C15 1.3739(19)
C14 H14 0.9500
C15 C111 1.4575(18)
C111 C115 1.4317(19)
C111 C112 1.4319(19)
C112 C113 1.421(2)
C112 H112 0.9500
C113 C114 1.422(2)
C113 H113 0.9500
C114 C115 1.427(2)
C114 H114 0.9500
C115 H115 0.9500
C116 C120 1.4353(18)
C116 C117 1.4354(18)
C117 C118 1.4272(19)
C117 H117 0.9500
C118 C119 1.420(2)
C118 H118 0.9500
C119 C120 1.421(2)
C119 H119 0.9500
C120 H120 0.9500
C121 C126 1.3914(19)
C121 C122 1.3968(19)
C122 C123 1.388(2)
C122 H122 0.9500
C123 C124 1.384(2)
C123 H123 0.9500
C124 C125 1.384(2)
C124 H124 0.9500
C125 C126 1.3876(19)
C125 H125 0.9500
C126 H126 0.9500
C127 C128 1.3935(19)
C127 C132 1.394(2)
C128 C129 1.388(2)
C128 H128 0.9500
C129 C130 1.386(2)
C129 H129 0.9500
C130 C131 1.382(2)
C130 H130 0.9500
C131 C132 1.391(2)
C131 H131 0.9500
C132 H132 0.9500
C134 C135 1.5071(18)
C134 H13A 0.9900
C134 H13B 0.9900
C135 C136 1.3877(19)
C135 C140 1.392(2)
C136 C137 1.386(2)
C136 H136 0.9500
C137 C138 1.382(2)
C137 H137 0.9500
C138 C139 1.380(2)
C138 H138 0.9500
C139 C140 1.388(2)
C139 H139 0.9500
C140 H140 0.9500
Fe2 C216 2.0390(13)
Fe2 C217 2.0392(14)
Fe2 C220 2.0392(14)
Fe2 C219 2.0444(14)
Fe2 C212 2.0454(14)
Fe2 C215 2.0471(14)
Fe2 C211 2.0478(13)
Fe2 C214 2.0479(14)
Fe2 C218 2.0491(14)
Fe2 C213 2.0500(14)
P2 C216 1.7892(13)
P2 C227 1.8096(13)
P2 C221 1.8147(13)
P2 B2 1.9194(16)
B2 H4B 1.1087
B2 H5B 1.0842
B2 H6B 1.0371
N21 N22 1.3217(16)
N21 C25 1.3599(17)
N22 N23 1.3429(16)
N23 C24 1.3422(18)
N23 C234 1.4682(17)
C24 C25 1.3754(19)
C24 H24 0.9500
C25 C211 1.4591(18)
C211 C212 1.428(2)
C211 C215 1.431(2)
C212 C213 1.423(2)
C212 H212 0.9500
C213 C214 1.420(2)
C213 H213 0.9500
C214 C215 1.428(2)
C214 H214 0.9500
C215 H215 0.9500
C216 C220 1.4330(19)
C216 C217 1.4352(19)
C217 C218 1.421(2)
C217 H217 0.9500
C218 C219 1.416(2)
C218 H218 0.9500
C219 C220 1.425(2)
C219 H219 0.9500
C220 H220 0.9500
C221 C226 1.3937(19)
C221 C222 1.3953(19)
C222 C223 1.386(2)
C222 H222 0.9500
C223 C224 1.380(2)
C223 H223 0.9500
C224 C225 1.378(2)
C224 H224 0.9500
C225 C226 1.394(2)
C225 H225 0.9500
C226 H226 0.9500
C227 C232 1.3952(19)
C227 C228 1.3953(19)
C228 C229 1.389(2)
C228 H228 0.9500
C229 C230 1.387(2)
C229 H229 0.9500
C230 C231 1.386(2)
C230 H230 0.9500
C231 C232 1.387(2)
C231 H231 0.9500
C232 H232 0.9500
C234 C235 1.5083(19)
C234 H23A 0.9900
C234 H23B 0.9900
C235 C236 1.385(2)
C235 C240 1.390(2)
C236 C237 1.382(2)
C236 H236 0.9500
C237 C238 1.379(2)
C237 H237 0.9500
C238 C239 1.379(3)
C238 H238 0.9500
C239 C240 1.388(2)
C239 H239 0.9500
C240 H240 0.9500
